data_2003473
loop_
_publ_author_name
'Yip, B.-C.'
'Fun, H.-K.'
'Sivakumar, K.'
'Zhou, Z.-Y.'
'Shawkataly, O. B.'
'Teoh, S.-G.'

_publ_section_title
;
 Coumarin 314
;
_journal_issue 5
_journal_name_full 'Acta Crystallographica Section C'
_journal_page_first 956
_journal_page_last 958
_journal_paper_doi 10.1107/S010827019401317X
_journal_volume 51
_journal_year 1995
_chemical_formula_moiety 'C18 H19 N1 O4'
_chemical_formula_sum 'C18 H19 N O4'
_chemical_formula_weight 313.34
_chemical_name_systematic
;
ethyl 1,2,4,5-tetrahydro-3H,6H,10H-1-benzopyrano[9,9a,1-gh]quinolizin-
10-one-9-oate
;
_space_group_IT_number 14
_symmetry_cell_setting monoclinic
_symmetry_space_group_name_Hall '-P 2yn'
_symmetry_space_group_name_H-M 'P 1 21/n 1'
_audit_creation_method SHELXL
_cell_angle_alpha 90.00
_cell_angle_beta 95.24(1)
_cell_angle_gamma 90.00
_cell_formula_units_Z 4
_cell_length_a 8.532(1)
_cell_length_b 14.946(1)
_cell_length_c 12.022(1)
_cell_measurement_reflns_used 25
_cell_measurement_temperature 293(2)
_cell_measurement_theta_max 25
_cell_measurement_theta_min 8
_cell_volume 1526.6(2)
_computing_cell_refinement XSCANS
_computing_data_collection 'XSCANS (Fait, 1991)'
_computing_data_reduction XSCANS
_computing_molecular_graphics 'SHELXTL/PC (Sheldrick, 1990)'
_computing_publication_material SHELXL93
_computing_structure_refinement 'SHELXL93 (Sheldrick, 1994)'
_computing_structure_solution 'SHELXS86 (Sheldrick, 1990)'
_diffrn_ambient_temperature 293(2)
_diffrn_measurement_device 'Siemens P4 four-circle'
_diffrn_measurement_method \q-2\q
_diffrn_radiation_monochromator graphite
_diffrn_radiation_source 'fine-focus sealed tube'
_diffrn_radiation_type MoK\a
_diffrn_radiation_wavelength 0.71073
_diffrn_reflns_av_R_equivalents 0.0164
_diffrn_reflns_av_sigmaI/netI 0.0311
_diffrn_reflns_limit_h_max 11
_diffrn_reflns_limit_h_min -1
_diffrn_reflns_limit_k_max 19
_diffrn_reflns_limit_k_min -1
_diffrn_reflns_limit_l_max 15
_diffrn_reflns_limit_l_min -15
_diffrn_reflns_number 4461
_diffrn_reflns_theta_max 27.50
_diffrn_reflns_theta_min 2.18
_diffrn_standards_decay_% 0
_diffrn_standards_interval_count 100
_diffrn_standards_number 3
_exptl_absorpt_coefficient_mu 0.097
_exptl_absorpt_correction_type none
_exptl_crystal_colour Yellow
_exptl_crystal_density_diffrn 1.363
_exptl_crystal_description 'Transparent blocks'
_exptl_crystal_F_000 664
_exptl_crystal_size_max 0.6
_exptl_crystal_size_mid 0.4
_exptl_crystal_size_min 0.3
_refine_diff_density_max 0.406
_refine_diff_density_min -0.313
_refine_ls_extinction_coef 0.0085(15)
_refine_ls_extinction_method 'SHELXL93 (Sheldrick, 1994)'
_refine_ls_goodness_of_fit_all 0.980
_refine_ls_goodness_of_fit_obs 1.198
_refine_ls_hydrogen_treatment refall
_refine_ls_matrix_type full
_refine_ls_number_parameters 285
_refine_ls_number_reflns 3443
_refine_ls_number_restraints 0
_refine_ls_restrained_S_all 0.980
_refine_ls_restrained_S_obs 1.198
_refine_ls_R_factor_all 0.0720
_refine_ls_R_factor_obs 0.0432
_refine_ls_shift/esd_max 0.000
_refine_ls_shift/esd_mean 0.000
_refine_ls_structure_factor_coef Fsqd
_refine_ls_weighting_scheme
; calc w = 1/[\s^2^(F~o~^2^) + (0.0755P)^2^] where
P = (F~o~^2^ + 2F~c~^2^)/3
;
_refine_ls_wR_factor_all 0.1322
_refine_ls_wR_factor_obs 0.1228
_reflns_number_observed 2098
_reflns_number_total 3443
_reflns_observed_criterion >2sigma(I)
_cod_data_source_file kh1015.cif
_cod_data_source_block c314
_cod_depositor_comments
;
The following automatic conversions were performed:

'_symmetry_cell_setting' value 'Monoclinic' changed to 'monoclinic'
according to /home/saulius/struct/CIF-dictionaries/cif_core.dic
dictionary named 'cif_core.dic' version 2.4.1 from
2010-06-29.

'_geom_bond_publ_flag' value 'Yes' changed to 'yes'
according to /home/saulius/struct/CIF-dictionaries/cif_core.dic
dictionary named 'cif_core.dic' version 2.4.1 from 2010-06-29 (26
times).

'_geom_angle_publ_flag' value 'Yes' changed to 'yes'
according to /home/saulius/struct/CIF-dictionaries/cif_core.dic
dictionary named 'cif_core.dic' version 2.4.1 from 2010-06-29 (18
times).

'_geom_torsion_publ_flag' value 'Yes' changed to 'yes'
according to /home/saulius/struct/CIF-dictionaries/cif_core.dic
dictionary named 'cif_core.dic' version 2.4.1 from 2010-06-29 (12
times).

Automatic conversion script
Id: cif_fix_values 1715 2011-07-08 13:25:40Z adriana 
;
_cod_original_sg_symbol_H-M 'P 21/n'
_cod_original_formula_sum 'C18 H19 N1 O4'
_cod_database_code 2003473

loop_
_symmetry_equiv_pos_as_xyz
'x, y, z'
'-x+1/2, y+1/2, -z+1/2'
'-x, -y, -z'
'x-1/2, -y-1/2, z-1/2'

loop_
_atom_site_aniso_label
_atom_site_aniso_U_11
_atom_site_aniso_U_12
_atom_site_aniso_U_13
_atom_site_aniso_U_22
_atom_site_aniso_U_23
_atom_site_aniso_U_33
O1 0.0518(7) -0.0040(5) -0.0099(5) 0.0468(7) 0.0006(5) 0.0391(6)
C2 0.0426(8) -0.0010(7) -0.0018(7) 0.0461(9) 0.0059(7) 0.0409(8)
C3 0.0389(8) 0.0003(7) 0.0015(6) 0.0418(8) 0.0022(6) 0.0364(7)
C4 0.0390(8) -0.0003(7) 0.0009(6) 0.0383(8) -0.0016(6) 0.0353(7)
C5 0.0458(9) -0.0022(7) -0.0082(7) 0.0395(8) -0.0026(6) 0.0364(8)
C6 0.0469(9) -0.0013(7) -0.0038(7) 0.0392(8) 0.0012(6) 0.0425(8)
C7 0.0419(8) -0.0032(7) 0.0039(7) 0.0360(8) -0.0018(7) 0.0440(8)
C8 0.0416(8) -0.0050(7) 0.0016(6) 0.0421(9) -0.0049(6) 0.0360(8)
C9 0.0384(8) -0.0012(7) -0.0015(6) 0.0428(9) 0.0002(6) 0.0316(7)
C10 0.0409(8) -0.0014(7) -0.0018(6) 0.0365(8) -0.0013(6) 0.0358(7)
O11 0.0701(9) -0.0037(7) -0.0238(6) 0.0642(8) 0.0114(6) 0.0540(7)
C12 0.0698(12) -0.0041(9) -0.0174(10) 0.0447(10) 0.0054(8) 0.0543(10)
C13 0.0602(12) -0.0006(9) -0.0096(10) 0.0423(10) 0.0158(9) 0.0740(12)
C14 0.0630(11) -0.0045(9) 0.0047(10) 0.0355(9) 0.0077(9) 0.0698(12)
N15 0.0535(8) -0.0039(6) -0.0009(7) 0.0352(7) -0.0026(6) 0.0588(8)
C16 0.0586(11) -0.0093(8) 0.0104(9) 0.0421(9) -0.0134(9) 0.0631(11)
C17 0.0524(10) -0.0135(9) 0.0062(9) 0.0505(10) -0.0174(8) 0.0561(10)
C18 0.0575(11) -0.0087(9) -0.0026(9) 0.0541(11) -0.0115(8) 0.0425(9)
C19 0.0552(10) 0.0026(8) -0.0060(8) 0.0451(9) 0.0080(7) 0.0446(9)
O20 0.217(2) -0.0176(12) -0.0774(13) 0.0559(9) 0.0240(8) 0.0846(11)
O21 0.0702(8) -0.0002(6) -0.0059(6) 0.0353(6) 0.0051(5) 0.0502(7)
C22 0.083(2) -0.0008(10) 0.0023(11) 0.0361(9) 0.0086(8) 0.0629(13)
C23 0.0757(15) -0.0058(11) 0.0061(11) 0.0408(10) -0.0070(10) 0.0756(14)

loop_
_atom_site_label
_atom_site_occupancy
_atom_site_fract_x
_atom_site_fract_y
_atom_site_fract_z
_atom_site_U_iso_or_equiv
_atom_site_thermal_displace_type
_atom_site_calc_flag
_atom_site_type_symbol
O1 1 -0.2312(1) 0.1083(1) 0.0191(1) 0.0468(3) Uani d O
C2 1 -0.2392(2) 0.2009(1) 0.0053(1) 0.0435(4) Uani d C
C3 1 -0.1502(2) 0.2540(1) 0.0902(1) 0.0391(3) Uani d C
C4 1 -0.0671(2) 0.2127(1) 0.1785(1) 0.0377(3) Uani d C
C5 1 0.0235(2) 0.0727(1) 0.2784(1) 0.0413(4) Uani d C
C6 1 0.0250(2) -0.0186(1) 0.2837(1) 0.0434(4) Uani d C
C7 1 -0.0593(2) -0.0694(1) 0.1962(1) 0.0406(4) Uani d C
C8 1 -0.1466(2) -0.0252(1) 0.1074(1) 0.0400(4) Uani d C
C9 1 -0.1454(2) 0.0670(1) 0.1070(1) 0.0379(4) Uani d C
C10 1 -0.0616(2) 0.1190(1) 0.1902(1) 0.0380(3) Uani d C
O11 1 -0.3204(2) 0.2260(1) -0.0756(1) 0.0646(4) Uani d O
C12 1 0.1137(3) -0.0692(1) 0.3777(2) 0.0577(5) Uani d C
C13 1 0.1837(2) -0.1533(1) 0.3314(2) 0.0598(5) Uani d C
C14 1 0.0537(2) -0.2109(1) 0.2774(2) 0.0562(5) Uani d C
N15 1 -0.0550(2) -0.1606(1) 0.2002(1) 0.0495(4) Uani d N
C16 1 -0.1526(2) -0.2159(1) 0.1208(2) 0.0543(5) Uani d C
C17 1 -0.2936(2) -0.1661(1) 0.0693(2) 0.0529(5) Uani d C
C18 1 -0.2428(2) -0.0784(1) 0.0190(2) 0.0518(4) Uani d C
C19 1 -0.1489(2) 0.3518(1) 0.0759(1) 0.0490(4) Uani d C
O20 1 -0.1926(3) 0.3904(1) -0.0076(2) 0.1249(9) Uani d O
O21 1 -0.0859(1) 0.3945(1) 0.1654(1) 0.0526(3) Uani d O
C22 1 -0.0802(3) 0.4914(1) 0.1615(2) 0.0610(5) Uani d C
C23 1 0.0134(3) 0.5231(1) 0.2643(2) 0.0641(5) Uani d C
H4 1 -0.0142(20) 0.2462(11) 0.2358(14) 0.046(4) Uiso d H
H5 1 0.0783(19) 0.1041(11) 0.3346(14) 0.050(5) Uiso d H
H12A 1 0.0394(23) -0.0853(13) 0.4387(17) 0.069(6) Uiso d H
H12B 1 0.1884(23) -0.0332(13) 0.4134(16) 0.061(6) Uiso d H
H13A 1 0.2416(23) -0.1866(13) 0.3949(16) 0.070(6) Uiso d H
H13B 1 0.2569(23) -0.1365(13) 0.2740(16) 0.072(6) Uiso d H
H14A 1 -0.0072(23) -0.2353(13) 0.3365(16) 0.062(5) Uiso d H
H14B 1 0.0942(22) -0.2576(14) 0.2323(16) 0.069(6) Uiso d H
H16A 1 -0.1840(23) -0.2662(14) 0.1656(15) 0.067(6) Uiso d H
H16B 1 -0.0859(23) -0.2362(13) 0.0611(16) 0.068(6) Uiso d H
H17A 1 -0.3702(21) -0.1531(11) 0.1238(14) 0.051(5) Uiso d H
H17B 1 -0.3506(22) -0.2017(13) 0.0115(16) 0.065(5) Uiso d H
H18A 1 -0.1809(24) -0.0878(14) -0.0455(17) 0.074(6) Uiso d H
H18B 1 -0.3322(25) -0.0434(14) -0.0070(17) 0.072(6) Uiso d H
H22A 1 -0.1845(34) 0.5120(21) 0.1506(24) 0.128(11) Uiso d H
H22B 1 -0.0338(24) 0.5033(14) 0.0959(17) 0.074(6) Uiso d H
H23A 1 0.0147(35) 0.5872(21) 0.2673(23) 0.120(9) Uiso d H
H23B 1 -0.0260(30) 0.4949(18) 0.3325(23) 0.115(9) Uiso d H
H23C 1 0.1211(32) 0.5061(20) 0.2673(22) 0.122(10) Uiso d H

loop_
_atom_type_symbol
_atom_type_description
_atom_type_scat_source
_atom_type_scat_dispersion_real
_atom_type_scat_dispersion_imag
C C 'International Tables Vol C Tables 4.2.6.8 and 6.1.1.4' 0.0033 0.001
H H 'International Tables Vol C Tables 4.2.6.8 and 6.1.1.4' 0.0000 0.000
N N 'International Tables Vol C Tables 4.2.6.8 and 6.1.1.4' 0.0061 0.003
O O 'International Tables Vol C Tables 4.2.6.8 and 6.1.1.4' 0.0106 0.006

loop_
_geom_angle_atom_site_label_1
_geom_angle_atom_site_label_2
_geom_angle_atom_site_label_3
_geom_angle
_geom_angle_publ_flag
C9 O1 C2 123.60(10) yes
O11 C2 O1 115.10(10) yes
O11 C2 C3 128.6(2) yes
O1 C2 C3 116.30(10) yes
C4 C3 C2 119.99(14) ?
C4 C3 C19 121.92(14) ?
C2 C3 C19 118.06(13) ?
C3 C4 C10 122.37(14) ?
C6 C5 C10 121.83(14) ?
C5 C6 C7 119.45(14) ?
C5 C6 C12 122.63(15) ?
C7 C6 C12 117.93(14) ?
N15 C7 C8 120.35(13) ?
N15 C7 C6 119.49(14) ?
C8 C7 C6 120.15(14) ?
C9 C8 C7 117.86(13) ?
C9 C8 C18 121.92(14) ?
C7 C8 C18 120.18(15) ?
O1 C9 C8 116.56(12) ?
O1 C9 C10 119.87(13) ?
C8 C9 C10 123.57(13) ?
C4 C10 C9 117.91(13) ?
C4 C10 C5 124.96(13) ?
C9 C10 C5 117.12(13) ?
C6 C12 C13 109.2(2) yes
C14 C13 C12 109.4(2) yes
N15 C14 C13 112.40(10) yes
C7 N15 C14 123.40(10) yes
C7 N15 C16 122.00(10) yes
C14 N15 C16 114.50(10) yes
N15 C16 C17 112.1(2) yes
C16 C17 C18 110.2(2) yes
C8 C18 C17 109.30(10) yes
O20 C19 O21 121.7(2) yes
O20 C19 C3 125.1(2) yes
O21 C19 C3 113.00(10) yes
C19 O21 C22 117.90(10) yes
O21 C22 C23 108.0(2) yes

loop_
_geom_bond_atom_site_label_1
_geom_bond_atom_site_label_2
_geom_bond_distance
_geom_bond_publ_flag
O1 C9 1.376(2) yes
O1 C2 1.394(2) yes
C2 O11 1.202(2) yes
C2 C3 1.451(2) yes
C3 C4 1.369(2) yes
C3 C19 1.472(2) yes
C4 C10 1.408(2) yes
C5 C6 1.366(2) yes
C5 C10 1.411(2) yes
C6 C7 1.436(2) yes
C6 C12 1.505(2) yes
C7 N15 1.365(2) yes
C7 C8 1.410(2) yes
C8 C9 1.378(2) yes
C8 C18 1.509(2) yes
C9 C10 1.408(2) yes
C12 C13 1.519(3) yes
C13 C14 1.503(3) yes
C14 N15 1.459(2) yes
N15 C16 1.463(2) yes
C16 C17 1.500(3) yes
C17 C18 1.522(3) yes
C19 O20 1.188(2) yes
C19 O21 1.322(2) yes
O21 C22 1.450(2) yes
C22 C23 1.487(3) yes

loop_
_geom_torsion_atom_site_label_1
_geom_torsion_atom_site_label_2
_geom_torsion_atom_site_label_3
_geom_torsion_atom_site_label_4
_geom_torsion
_geom_torsion_publ_flag
C9 O1 C2 O11 -179.48(13) ?
C9 O1 C2 C3 0.1(2) ?
O11 C2 C3 C4 178.3(2) ?
O1 C2 C3 C4 -1.2(2) ?
O11 C2 C3 C19 -3.6(3) ?
O1 C2 C3 C19 176.98(13) ?
C2 C3 C4 C10 1.1(2) ?
C19 C3 C4 C10 -176.93(15) ?
C10 C5 C6 C7 1.3(3) ?
C10 C5 C6 C12 -179.4(2) ?
C5 C6 C7 N15 178.56(15) ?
C12 C6 C7 N15 -0.8(2) yes
C5 C6 C7 C8 -1.8(2) ?
C12 C6 C7 C8 178.9(2) ?
N15 C7 C8 C9 -179.31(14) ?
C6 C7 C8 C9 1.1(2) ?
N15 C7 C8 C18 3.2(2) yes
C6 C7 C8 C18 -176.45(15) ?
C2 O1 C9 C8 -178.56(13) ?
C2 O1 C9 C10 1.1(2) ?
C7 C8 C9 O1 179.84(12) ?
C18 C8 C9 O1 -2.7(2) ?
C7 C8 C9 C10 0.2(2) ?
C18 C8 C9 C10 177.66(15) ?
C3 C4 C10 C9 0.0(2) ?
C3 C4 C10 C5 179.15(14) ?
O1 C9 C10 C4 -1.1(2) ?
C8 C9 C10 C4 178.51(15) ?
O1 C9 C10 C5 179.66(13) ?
C8 C9 C10 C5 -0.7(2) ?
C6 C5 C10 C4 -179.2(2) ?
C6 C5 C10 C9 -0.1(2) ?
C5 C6 C12 C13 -143.0(2) ?
C7 C6 C12 C13 36.3(2) yes
C6 C12 C13 C14 -59.9(2) yes
C12 C13 C14 N15 49.3(2) yes
C8 C7 N15 C14 168.7(2) ?
C6 C7 N15 C14 -11.7(3) yes
C8 C7 N15 C16 -6.8(2) yes
C6 C7 N15 C16 172.84(15) ?
C13 C14 N15 C7 -13.7(3) yes
C13 C14 N15 C16 162.0(2) ?
C7 N15 C16 C17 -22.2(2) yes
C14 N15 C16 C17 162.0(2) ?
N15 C16 C17 C18 53.1(2) yes
C9 C8 C18 C17 -149.4(2) ?
C7 C8 C18 C17 28.0(2) yes
C16 C17 C18 C8 -55.0(2) yes
C4 C3 C19 O20 165.0(2) ?
C2 C3 C19 O20 -13.1(3) ?
C4 C3 C19 O21 -11.9(2) ?
C2 C3 C19 O21 169.99(13) ?
O20 C19 O21 C22 3.8(3) ?
C3 C19 O21 C22 -179.2(2) ?
C19 O21 C22 C23 -172.7(2) ?

loop_
_cod_related_entry_id
_cod_related_entry_database
_cod_related_entry_code
1 ChemSpider 65514
